data_2243417
loop_
_publ_author_name
'Jiajaroen, Suwadee'
'Chainok, Kittipong'

_publ_section_title
;
 Crystal structure of a cadmium sulfate coordination polymer based on the
 3,6-bis(pyrimidin-2-yl)-1,4-dihydro-1,2,4,5-tetrazine ligand
;
_journal_coeditor_code WM5546
_journal_issue 6
_journal_name_full 'Acta Crystallographica Section E'
_journal_page_first 958
_journal_page_last 961
_journal_paper_doi 10.1107/S2056989020006830
_journal_volume 76
_journal_year 2020
_chemical_formula_iupac '[Cd (S O4) (C10 H8 N8)0.5 (H2 O)]'
_chemical_formula_moiety 'C5 H6 Cd N4 O5 S'
_chemical_formula_sum 'C5 H6 Cd N4 O5 S'
_chemical_formula_weight 346.60
_chemical_name_systematic
Poly[aquahemi[\m~2~-3,6-bis(pyrimidin-2-yl)-1,4-dihydro-1,2,4,5-tetrazine](\m~3~-sulfato)cadmium(II)]
_space_group_crystal_system monoclinic
_space_group_IT_number 14
_space_group_name_Hall '-P 2ybc'
_space_group_name_H-M_alt 'P 1 21/c 1'
_atom_sites_solution_hydrogens mixed
_atom_sites_solution_primary dual
_audit_creation_method
;
Olex2 1.3
(compiled Nov 21 2019 18:26:39 for OlexSys, GUI svn.r6003)
;
_cell_angle_alpha 90
_cell_angle_beta 106.8720(10)
_cell_angle_gamma 90
_cell_formula_units_Z 4
_cell_length_a 9.3000(3)
_cell_length_b 7.9798(2)
_cell_length_c 13.2586(4)
_cell_measurement_reflns_used 9940
_cell_measurement_temperature 296.0
_cell_measurement_theta_max 28.368
_cell_measurement_theta_min 3.429
_cell_volume 941.60(5)
_computing_cell_refinement
;
SAINT (Bruker, 2016)
;
_computing_data_collection
;
APEX3 (Bruker, 2016)
;
_computing_data_reduction
;
SAINT (Bruker, 2016)
;
_computing_molecular_graphics
;
<i>OLEX2</i> (Dolomanov <i>et al.</i>,  2009)
;
_computing_publication_material
;
<i>OLEX2</i> (Dolomanov <i>et al.</i>,  2009)
;
_computing_structure_refinement
;
ShelXL (Sheldrick, 2015b)
;
_computing_structure_solution
;
ShelXT (Sheldrick, 2015a)
;
_diffrn_ambient_temperature 296.0
_diffrn_detector 'Bruker PHOTON 200 area detector'
_diffrn_detector_area_resol_mean 7.39
_diffrn_measured_fraction_theta_full 0.999
_diffrn_measured_fraction_theta_max 0.999
_diffrn_measurement_device 'four-circle KAPPA diffractometer'
_diffrn_measurement_device_type 'Bruker D8 QUEST CMOS'
_diffrn_measurement_method '\f and \w scans'
_diffrn_radiation_monochromator graphite
_diffrn_radiation_probe x-ray
_diffrn_radiation_type MoK\a
_diffrn_radiation_wavelength 0.71073
_diffrn_reflns_av_R_equivalents 0.0201
_diffrn_reflns_av_unetI/netI 0.0090
_diffrn_reflns_limit_h_max 12
_diffrn_reflns_limit_h_min -12
_diffrn_reflns_limit_k_max 10
_diffrn_reflns_limit_k_min -10
_diffrn_reflns_limit_l_max 17
_diffrn_reflns_limit_l_min -17
_diffrn_reflns_number 24280
_diffrn_reflns_theta_full 25.242
_diffrn_reflns_theta_max 28.367
_diffrn_reflns_theta_min 3.211
_diffrn_source 'sealed x-ray tube'
_diffrn_source_current 30.0
_diffrn_source_power 1.5
_diffrn_source_voltage 50.0
_diffrn_standards_number 0
_exptl_absorpt_coefficient_mu 2.555
_exptl_absorpt_correction_T_max 0.7457
_exptl_absorpt_correction_T_min 0.6599
_exptl_absorpt_correction_type multi-scan
_exptl_absorpt_process_details
;
(<i>SADABS</i>; Bruker, 2016)
;
_exptl_crystal_colour brown
_exptl_crystal_density_diffrn 2.445
_exptl_crystal_description block
_exptl_crystal_F_000 672
_exptl_crystal_size_max 0.28
_exptl_crystal_size_mid 0.24
_exptl_crystal_size_min 0.18
_refine_diff_density_max 0.405
_refine_diff_density_min -0.372
_refine_ls_extinction_coef 0.0013(3)
_refine_ls_extinction_expression Fc^*^=kFc[1+0.001xFc^2^\l^3^/sin(2\q)]^-1/4^
_refine_ls_extinction_method
;
SHELXL-2018/3 (Sheldrick 2015b)
;
_refine_ls_goodness_of_fit_ref 1.118
_refine_ls_hydrogen_treatment mixed
_refine_ls_matrix_type full
_refine_ls_number_parameters 167
_refine_ls_number_reflns 2357
_refine_ls_number_restraints 11
_refine_ls_restrained_S_all 1.120
_refine_ls_R_factor_all 0.0144
_refine_ls_R_factor_gt 0.0144
_refine_ls_shift/su_max 0.002
_refine_ls_shift/su_mean 0.000
_refine_ls_structure_factor_coef Fsqd
_refine_ls_weighting_details 'w=1/[\s^2^(Fo^2^)+(0.0176P)^2^+0.6173P] where P=(Fo^2^+2Fc^2^)/3'
_refine_ls_weighting_scheme calc
_refine_ls_wR_factor_gt 0.0370
_refine_ls_wR_factor_ref 0.0370
_reflns_number_gt 2338
_reflns_number_total 2357
_reflns_threshold_expression 'I > 2\s(I)'
_cod_data_source_file wm5546sup1.cif
_cod_data_source_block I
_cod_original_sg_symbol_H-M 'P 21/c'
_cod_database_code 2243417
_shelx_space_group_comment
;
The symmetry employed for this shelxl refinement is uniquely defined
by the following loop, which should always be used as a source of
symmetry information in preference to the above space-group names.
They are only intended as comments.
;
_shelx_estimated_absorpt_t_min 0.535
_shelx_estimated_absorpt_t_max 0.656

loop_
_space_group_symop_operation_xyz
'x, y, z'
'-x, y+1/2, -z+1/2'
'-x, -y, -z'
'x, -y-1/2, z-1/2'

loop_
_atom_site_type_symbol
_atom_site_label
_atom_site_fract_x
_atom_site_fract_y
_atom_site_fract_z
_atom_site_U_iso_or_equiv
_atom_site_adp_type
_atom_site_calc_flag
_atom_site_occupancy
_atom_site_disorder_assembly
_atom_site_disorder_group
Cd Cd1 0.61850(2) 0.31497(2) 0.37692(2) 0.01977(5) Uani d 1 . .
S S1 0.46994(4) 0.71617(4) 0.38900(3) 0.01921(8) Uani d 1 . .
O O1 0.40176(15) 0.17176(15) 0.34420(10) 0.0290(2) Uani d 1 . .
H H1A 0.378(3) 0.170(3) 0.4004(13) 0.046(7) Uiso d 1 . .
H H1B 0.408(3) 0.0706(15) 0.329(2) 0.049(7) Uiso d 1 . .
O O2 0.49134(16) 0.55557(15) 0.34172(10) 0.0389(3) Uani d 1 . .
O O3 0.61350(13) 0.77844(18) 0.45697(10) 0.0327(3) Uani d 1 . .
O O4 0.40858(15) 0.83595(14) 0.30158(9) 0.0276(2) Uani d 1 . .
O O5 0.35993(14) 0.70011(18) 0.44827(9) 0.0338(3) Uani d 1 . .
N N1 0.81264(15) 0.12667(17) 0.37110(10) 0.0254(3) Uani d 1 . .
N N2 1.07599(16) 0.1093(2) 0.39678(13) 0.0342(3) Uani d 1 . .
N N3 0.85731(15) 0.44436(17) 0.44639(13) 0.0321(3) Uani d 1 . .
N N4A 1.1157(3) 0.4194(4) 0.4718(3) 0.0326(6) Uani d 0.5 A 1
H H4A 1.180(2) 0.345(3) 0.5064(15) 0.070(9) Uiso d 1 . .
N N4B 1.1132(3) 0.3849(4) 0.5340(3) 0.0320(6) Uani d 0.5 A 2
C C1 0.7954(2) -0.0244(2) 0.32666(14) 0.0337(4) Uani d 1 . .
H H1 0.699820 -0.071019 0.303463 0.040 Uiso calc 1 . .
C C2 0.9168(2) -0.1135(3) 0.31425(17) 0.0427(4) Uani d 1 . .
H H2 0.904140 -0.217907 0.281657 0.051 Uiso calc 1 . .
C C3 1.0573(2) -0.0420(3) 0.35194(17) 0.0410(4) Uani d 1 . .
H H3 1.140880 -0.100588 0.345972 0.049 Uiso calc 1 . .
C C4 0.95337(18) 0.18608(18) 0.40350(13) 0.0243(3) Uani d 1 . .
C C5 0.97378(19) 0.3543(2) 0.45278(17) 0.0354(4) Uani d 1 . .

loop_
_atom_site_aniso_label
_atom_site_aniso_U_11
_atom_site_aniso_U_22
_atom_site_aniso_U_33
_atom_site_aniso_U_12
_atom_site_aniso_U_13
_atom_site_aniso_U_23
Cd1 0.01945(7) 0.02157(7) 0.01864(7) 0.00090(3) 0.00607(4) 0.00089(3)
S1 0.02314(16) 0.01938(15) 0.01601(15) 0.00267(12) 0.00708(12) 0.00085(12)
O1 0.0335(6) 0.0267(6) 0.0300(6) -0.0058(4) 0.0145(5) -0.0068(4)
O2 0.0544(8) 0.0226(6) 0.0341(6) 0.0142(5) 0.0042(6) -0.0037(5)
O3 0.0235(5) 0.0464(7) 0.0285(6) -0.0025(5) 0.0081(5) -0.0066(5)
O4 0.0458(7) 0.0195(5) 0.0182(5) 0.0052(5) 0.0102(5) 0.0032(4)
O5 0.0249(6) 0.0580(8) 0.0200(5) -0.0031(5) 0.0090(4) 0.0059(5)
N1 0.0235(6) 0.0253(6) 0.0262(6) 0.0015(5) 0.0053(5) -0.0010(5)
N2 0.0250(6) 0.0319(7) 0.0456(8) 0.0029(6) 0.0101(6) -0.0042(6)
N3 0.0208(6) 0.0213(6) 0.0537(9) -0.0026(5) 0.0101(6) -0.0076(6)
N4A 0.0192(11) 0.0255(14) 0.0529(19) -0.0017(10) 0.0102(12) -0.0135(14)
N4B 0.0227(12) 0.0210(13) 0.0506(18) -0.0004(10) 0.0079(11) -0.0084(13)
C1 0.0292(8) 0.0321(8) 0.0356(9) -0.0019(7) 0.0025(7) -0.0077(7)
C2 0.0421(10) 0.0341(9) 0.0480(11) 0.0047(8) 0.0067(8) -0.0178(8)
C3 0.0331(9) 0.0400(10) 0.0498(11) 0.0091(8) 0.0119(8) -0.0117(8)
C4 0.0235(7) 0.0233(7) 0.0262(7) 0.0011(5) 0.0072(6) 0.0009(5)
C5 0.0203(7) 0.0228(7) 0.0613(11) -0.0022(6) 0.0087(7) -0.0069(7)

loop_
_atom_type_symbol
_atom_type_description
_atom_type_scat_dispersion_real
_atom_type_scat_dispersion_imag
_atom_type_scat_source
C C 0.0033 0.0016 'International Tables Vol C Tables 4.2.6.8 and 6.1.1.4'
H H 0.0000 0.0000 'International Tables Vol C Tables 4.2.6.8 and 6.1.1.4'
Cd Cd -0.8075 1.2024 'International Tables Vol C Tables 4.2.6.8 and 6.1.1.4'
N N 0.0061 0.0033 'International Tables Vol C Tables 4.2.6.8 and 6.1.1.4'
O O 0.0106 0.0060 'International Tables Vol C Tables 4.2.6.8 and 6.1.1.4'
S S 0.1246 0.1234 'International Tables Vol C Tables 4.2.6.8 and 6.1.1.4'

loop_
_geom_angle_atom_site_label_1
_geom_angle_atom_site_label_2
_geom_angle_atom_site_label_3
_geom_angle_site_symmetry_1
_geom_angle_site_symmetry_3
_geom_angle
_geom_angle_publ_flag
O1 Cd1 O4 . 2_645 90.81(5) ?
O1 Cd1 O5 . 3_666 88.77(5) ?
O1 Cd1 N1 . . 108.71(5) ?
O1 Cd1 N3 . . 168.46(5) ?
O2 Cd1 O1 . . 90.34(5) ?
O2 Cd1 O4 . 2_645 80.21(5) ?
O2 Cd1 O5 . 3_666 98.25(5) ?
O2 Cd1 N1 . . 154.41(5) ?
O2 Cd1 N3 . . 94.94(5) ?
O4 Cd1 N1 2_645 . 82.54(5) ?
O4 Cd1 N3 2_645 . 100.19(5) ?
O5 Cd1 O4 3_666 2_645 178.41(4) ?
O5 Cd1 N1 3_666 . 99.05(5) ?
O5 Cd1 N3 3_666 . 80.32(5) ?
N1 Cd1 N3 . . 69.69(5) ?
O2 S1 O4 . . 107.38(7) ?
O2 S1 O5 . . 110.83(9) ?
O3 S1 O2 . . 110.33(8) ?
O3 S1 O4 . . 109.74(8) ?
O3 S1 O5 . . 110.69(7) ?
O5 S1 O4 . . 107.78(7) ?
Cd1 O1 H1A . . 106.8(18) ?
Cd1 O1 H1B . . 114.6(17) ?
H1A O1 H1B . . 105(2) ?
S1 O2 Cd1 . . 142.41(8) ?
S1 O4 Cd1 . 2_655 131.02(7) ?
S1 O5 Cd1 . 3_666 133.11(8) ?
C1 N1 Cd1 . . 126.47(11) ?
C1 N1 C4 . . 116.31(14) ?
C4 N1 Cd1 . . 116.63(10) ?
C4 N2 C3 . . 116.51(15) ?
N4A N3 Cd1 3_766 . 122.32(13) ?
N4B N3 Cd1 3_766 . 127.25(15) ?
C5 N3 Cd1 . . 117.26(11) ?
C5 N3 N4A . 3_766 113.35(17) ?
C5 N3 N4B . 3_766 114.67(17) ?
N3 N4A H4A 3_766 . 99.5(18) ?
C5 N4A N3 . 3_766 110.9(2) ?
C5 N4A H4A . . 108.3(19) ?
N3 N4B H4A 3_766 . 108.1(19) ?
N3 N4B C5 3_766 . 112.9(2) ?
C5 N4B H4A . . 102.7(18) ?
N1 C1 H1 . . 119.3 ?
N1 C1 C2 . . 121.38(16) ?
C2 C1 H1 . . 119.3 ?
C1 C2 H2 . . 121.2 ?
C3 C2 C1 . . 117.63(17) ?
C3 C2 H2 . . 121.2 ?
N2 C3 C2 . . 121.52(17) ?
N2 C3 H3 . . 119.2 ?
C2 C3 H3 . . 119.2 ?
N1 C4 C5 . . 116.76(14) ?
N2 C4 N1 . . 126.64(15) ?
N2 C4 C5 . . 116.60(15) ?
N3 C5 N4A . . 123.30(19) ?
N3 C5 N4B . . 120.8(2) ?
N3 C5 C4 . . 118.78(15) ?
N4A C5 C4 . . 114.68(18) ?
N4B C5 C4 . . 117.02(18) ?

loop_
_geom_bond_atom_site_label_1
_geom_bond_atom_site_label_2
_geom_bond_site_symmetry_2
_geom_bond_distance
_geom_bond_publ_flag
Cd1 O1 . 2.2472(12) ?
Cd1 O2 . 2.2321(12) ?
Cd1 O4 2_645 2.3122(11) ?
Cd1 O5 3_666 2.2708(12) ?
Cd1 N1 . 2.3674(13) ?
Cd1 N3 . 2.3790(13) ?
S1 O2 . 1.4653(12) ?
S1 O3 . 1.4640(12) ?
S1 O4 . 1.4828(11) ?
S1 O5 . 1.4654(12) ?
O1 H1A . 0.835(10) ?
O1 H1B . 0.839(10) ?
N1 C1 . 1.331(2) ?
N1 C4 . 1.340(2) ?
N2 C3 . 1.335(2) ?
N2 C4 . 1.320(2) ?
N3 N4A 3_766 1.505(3) ?
N3 N4B 3_766 1.399(3) ?
N3 C5 . 1.282(2) ?
N4A H4A . 0.871(10) ?
N4A C5 . 1.372(3) ?
N4B H4A . 0.866(10) ?
N4B C5 . 1.445(3) ?
C1 H1 . 0.9300 ?
C1 C2 . 1.384(3) ?
C2 H2 . 0.9300 ?
C2 C3 . 1.379(3) ?
C3 H3 . 0.9300 ?
C4 C5 . 1.481(2) ?

loop_
_geom_hbond_atom_site_label_D
_geom_hbond_atom_site_label_H
_geom_hbond_atom_site_label_A
_geom_hbond_site_symmetry_A
_geom_hbond_distance_DH
_geom_hbond_distance_HA
_geom_hbond_distance_DA
_geom_hbond_angle_DHA
_geom_hbond_publ_flag
O1 H1A O3 3_666 0.84(2) 1.92(2) 2.710(2) 159(2) yes
O1 H1B O4 1_545 0.84(2) 1.91(2) 2.743(2) 174(3) yes
N4A H4A O3 3_766 0.87(2) 2.09(2) 2.889(3) 153(2) yes
N4B H4A O3 3_766 0.87(2) 2.09(2) 2.828(3) 143(2) yes
C2 H2 Cg1 2_745 0.93 3.34(2) 4.091(3) 140(2) yes

loop_
_geom_torsion_atom_site_label_1
_geom_torsion_atom_site_label_2
_geom_torsion_atom_site_label_3
_geom_torsion_atom_site_label_4
_geom_torsion_site_symmetry_1
_geom_torsion_site_symmetry_2
_geom_torsion_site_symmetry_3
_geom_torsion_site_symmetry_4
_geom_torsion
_geom_torsion_publ_flag
Cd1 N1 C1 C2 . . . . 170.31(15) ?
Cd1 N1 C4 N2 . . . . -172.52(14) ?
Cd1 N1 C4 C5 . . . . 8.10(19) ?
Cd1 N3 C5 N4A . . . . 167.1(2) ?
Cd1 N3 C5 N4B . . . . -150.1(2) ?
Cd1 N3 C5 C4 . . . . 8.5(2) ?
O2 S1 O4 Cd1 . . . 2_655 -10.01(13) ?
O2 S1 O5 Cd1 . . . 3_666 103.95(11) ?
O3 S1 O2 Cd1 . . . . 38.91(17) ?
O3 S1 O4 Cd1 . . . 2_655 109.93(10) ?
O3 S1 O5 Cd1 . . . 3_666 -18.81(14) ?
O4 S1 O2 Cd1 . . . . 158.47(14) ?
O4 S1 O5 Cd1 . . . 3_666 -138.82(10) ?
O5 S1 O2 Cd1 . . . . -84.06(16) ?
O5 S1 O4 Cd1 . . . 2_655 -129.45(10) ?
N1 C1 C2 C3 . . . . 1.5(3) ?
N1 C4 C5 N3 . . . . -11.3(3) ?
N1 C4 C5 N4A . . . . -171.7(2) ?
N1 C4 C5 N4B . . . . 148.1(2) ?
N2 C4 C5 N3 . . . . 169.24(18) ?
N2 C4 C5 N4A . . . . 8.9(3) ?
N2 C4 C5 N4B . . . . -31.3(3) ?
N3 N4A C5 N3 3_766 . . . 40.7(4) ?
N3 N4A C5 C4 3_766 . . . -160.0(2) ?
N3 N4B C5 N3 3_766 . . . -38.9(4) ?
N3 N4B C5 C4 3_766 . . . 162.2(2) ?
N4A N3 C5 N4A 3_766 . . . -41.6(4) ?
N4A N3 C5 C4 3_766 . . . 159.9(2) ?
N4B N3 C5 N4B 3_766 . . . 39.5(4) ?
N4B N3 C5 C4 3_766 . . . -161.9(2) ?
C1 N1 C4 N2 . . . . -0.8(3) ?
C1 N1 C4 C5 . . . . 179.83(16) ?
C1 C2 C3 N2 . . . . -1.5(3) ?
C3 N2 C4 N1 . . . . 0.9(3) ?
C3 N2 C4 C5 . . . . -179.74(18) ?
C4 N1 C1 C2 . . . . -0.5(3) ?
C4 N2 C3 C2 . . . . 0.3(3) ?

_cod_database_fobs_code 2243417
